data_7056483
loop_
_publ_author_name
'Khatua, Suman'
'Naskar, Tilak'
'Nandi, Chandan'
'Majumdar, Amit'

_publ_section_title
;
 Mononuclear Bis(dithiolene) Mo(IV) and W(IV) Complexes with P, P; S, S;
 O, S and O, O Donor Ligands: A Comparative Reactivity Study
;
_journal_name_full 'New J. Chem.'
_journal_paper_doi 10.1039/C7NJ01797A
_journal_year 2017
_chemical_formula_moiety 'C14 H4 N4 O S5 W, 2(C24 H20 P)'
_chemical_formula_sum 'C62 H44 N4 O P2 S5 W'
_chemical_formula_weight 1267.10
_chemical_name_systematic
;
 ?
;
_space_group_crystal_system triclinic
_space_group_IT_number 2
_space_group_name_Hall '-P 1'
_space_group_name_H-M_alt 'P -1'
_symmetry_space_group_name_Hall '-P 1'
_symmetry_space_group_name_H-M 'P -1'
_atom_sites_solution_hydrogens geom
_audit_creation_date 2016-12-19
_audit_creation_method
;
Olex2 1.2
(compiled 2014.12.26 svn.r3119 for OlexSys, GUI svn.r4975)
;
_audit_update_record
;
2017-03-16 deposited with the CCDC.
2017-07-31 downloaded from the CCDC.
;
_cell_angle_alpha 76.159(13)
_cell_angle_beta 66.478(7)
_cell_angle_gamma 63.077(7)
_cell_formula_units_Z 2
_cell_length_a 13.598(4)
_cell_length_b 14.966(6)
_cell_length_c 17.006(7)
_cell_measurement_reflns_used 1476
_cell_measurement_temperature 293(2)
_cell_measurement_theta_max 15.61
_cell_measurement_theta_min 2.54
_cell_volume 2822.1(18)
_computing_cell_refinement 'SAINT v8.34A (Bruker, 2013)'
_computing_data_collection 'APEX2 v2014.7-1 (Bruker-Axs,2014)'
_computing_data_reduction 'SAINT v8.34A (Bruker, 2013)'
_computing_molecular_graphics 'Olex2 (Dolomanov et al., 2009)'
_computing_publication_material 'Olex2 (Dolomanov et al., 2009)'
_computing_structure_refinement 'SHELXL-97 (Sheldrick, 2008)'
_computing_structure_solution 'SHELXS-97 (Sheldrick, 2008)'
_diffrn_ambient_temperature 293(2)
_diffrn_measured_fraction_theta_full 0.999
_diffrn_measured_fraction_theta_max 0.977
_diffrn_measurement_device_type 'Bruker APEX-II CCD'
_diffrn_measurement_method 'phi and omega scan'
_diffrn_radiation_monochromator graphite
_diffrn_radiation_probe x-ray
_diffrn_radiation_type MoK\a
_diffrn_radiation_wavelength 0.71073
_diffrn_reflns_av_R_equivalents 0.1431
_diffrn_reflns_av_unetI/netI 0.1917
_diffrn_reflns_Laue_measured_fraction_full 0.999
_diffrn_reflns_Laue_measured_fraction_max 0.977
_diffrn_reflns_limit_h_max 16
_diffrn_reflns_limit_h_min -16
_diffrn_reflns_limit_k_max 18
_diffrn_reflns_limit_k_min -18
_diffrn_reflns_limit_l_max 20
_diffrn_reflns_limit_l_min -20
_diffrn_reflns_number 28764
_diffrn_reflns_point_group_measured_fraction_full 0.999
_diffrn_reflns_point_group_measured_fraction_max 0.977
_diffrn_reflns_theta_full 25.242
_diffrn_reflns_theta_max 25.862
_diffrn_reflns_theta_min 1.309
_diffrn_source_type 'fine-focus sealed tube'
_diffrn_standards_number 0
_exptl_absorpt_coefficient_mu 2.334
_exptl_absorpt_correction_T_max 0.7453
_exptl_absorpt_correction_T_min 0.5491
_exptl_absorpt_correction_type multi-scan
_exptl_absorpt_process_details
;
SADABS-2014/3 (Bruker,2014/3) was used for absorption correction.
wR2(int) was 0.1002 before and 0.0673 after correction.
The Ratio of minimum to maximum transmission is 0.7368.
The \l/2 correction factor is 0.00150.
;
_exptl_crystal_colour red
_exptl_crystal_density_diffrn 1.491
_exptl_crystal_density_method 'not measured'
_exptl_crystal_description block
_exptl_crystal_F_000 1272
_exptl_crystal_size_max 0.24
_exptl_crystal_size_mid 0.18
_exptl_crystal_size_min 0.14
_refine_diff_density_max 1.333
_refine_diff_density_min -2.452
_refine_diff_density_rms 0.162
_refine_ls_extinction_method none
_refine_ls_goodness_of_fit_ref 1.000
_refine_ls_hydrogen_treatment constr
_refine_ls_matrix_type full
_refine_ls_number_parameters 563
_refine_ls_number_reflns 10694
_refine_ls_number_restraints 8
_refine_ls_restrained_S_all 1.004
_refine_ls_R_factor_all 0.2080
_refine_ls_R_factor_gt 0.0947
_refine_ls_shift/su_max 0.000
_refine_ls_shift/su_mean 0.000
_refine_ls_structure_factor_coef Fsqd
_refine_ls_weighting_details 'w=1/[\s^2^(Fo^2^)+(0.1293P)^2^] where P=(Fo^2^+2Fc^2^)/3'
_refine_ls_weighting_scheme calc
_refine_ls_wR_factor_gt 0.2125
_refine_ls_wR_factor_ref 0.2751
_reflns_Friedel_coverage 0.000
_reflns_number_gt 4738
_reflns_number_total 10694
_reflns_threshold_expression 'I > 2\s(I)'
_cod_data_source_file c7nj01797a2.cif
_cod_data_source_block Wmercaptophenolate
_cod_original_cell_volume 2822.2(19)
_cod_database_code 7056483
_shelxl_version_number 2014-3
_shelx_space_group_comment
;
The symmetry employed for this shelxl refinement is uniquely defined
by the following loop, which should always be used as a source of
symmetry information in preference to the above space-group names.
They are only intended as comments.
;
_shelx_estimated_absorpt_t_max 0.736
_shelx_estimated_absorpt_t_min 0.604
_olex2_refinement_description
;
1. Fixed Uiso
 At 1.2 times of:
  All C(H) groups
2. Restrained distances
 S5A-C9 = S5B-C14
 1.68 with sigma of 0.02
 S5A-C9 = S5B-C14
 1.7 with sigma of 0.02
 O1A-C14 \\sim O1B-C9
 with sigma of 0.02
 S5A-C9 \\sim S5B-C14
 with sigma of 0.02
 W1-O1B \\sim W1-O1A
 with sigma of 0.02
 W1-S5A \\sim W1-S5B
 with sigma of 0.02
3. Uiso/Uaniso restraints and constraints
Uanis(W1) = Uanis(S5A) = Uanis(O1B) = Uanis(S5B) = Uanis(O1A) = Uanis(C9) =
Uanis(C14) = Uanis(C13) = Uanis(C12) = Uanis(C11) = Uanis(C10)
Uanis(C27) = Uanis(C32) = Uanis(C31) = Uanis(C30) = Uanis(C29) = Uanis(C28)
Uanis(C51) = Uanis(C56) = Uanis(C55) = Uanis(C54) = Uanis(C53) = Uanis(C52)
4. Others
 Sof(S5B)=Sof(O1B)=1-FVAR(1)
 Sof(S5A)=Sof(O1A)=FVAR(1)
5.a Aromatic/amide H refined with riding coordinates:
 C13(H13), C12(H12), C11(H11), C10(H10), C40(H40), C41(H41), C42(H42),
 C43(H43), C44(H44), C46(H46), C47(H47), C48(H48), C49(H49), C50(H50), C52(H52),
  C53(H53), C54(H54), C55(H55), C56(H56), C58(H58), C59(H59), C60(H60),
 C61(H61), C62(H62), C16(H16), C17(H17), C18(H18), C19(H19), C20(H20), C22(H22),
  C23(H23), C24(H24), C25(H25), C26(H26), C28(H28), C29(H29), C30(H30),
 C31(H31), C32(H32), C34(H34), C35(H35), C36(H36), C37(H37), C38(H38)
5.b Fitted hexagon refined as free rotating group:
 C14(C13,C12,C11,C10,C9)
;
_olex2_submission_special_instructions 'No special instructions were received'

loop_
_space_group_symop_operation_xyz
'x, y, z'
'-x, -y, -z'

loop_
_atom_site_label
_atom_site_type_symbol
_atom_site_fract_x
_atom_site_fract_y
_atom_site_fract_z
_atom_site_U_iso_or_equiv
_atom_site_adp_type
_atom_site_occupancy
_atom_site_site_symmetry_order
_atom_site_calc_flag
_atom_site_refinement_flags_posn
_atom_site_refinement_flags_occupancy
_atom_site_disorder_assembly
_atom_site_disorder_group
C1 C 0.5446(15) 0.9772(12) 0.2619(11) 0.065(4) Uani 1 1 d . . . .
C2 C 0.5126(19) 1.0666(15) 0.2965(13) 0.089(6) Uani 1 1 d . . . .
C3 C 0.6167(14) 0.9546(12) 0.1810(11) 0.060(4) Uani 1 1 d . . . .
C4 C 0.6600(15) 1.0282(13) 0.1224(13) 0.071(5) Uani 1 1 d . . . .
C5 C 0.7528(13) 0.5447(12) 0.3217(12) 0.065(4) Uani 1 1 d . . . .
C6 C 0.8092(15) 0.4719(14) 0.3750(14) 0.073(5) Uani 1 1 d . . . .
C7 C 0.7839(15) 0.5248(13) 0.2366(13) 0.078(5) Uani 1 1 d . . . .
C8 C 0.8779(15) 0.4315(14) 0.2045(14) 0.087(6) Uani 1 1 d . . . .
C14 C 0.3313(7) 0.7309(8) 0.2911(6) 0.0585(3) Uani 1 1 d D . . .
C13 C 0.2374(8) 0.7079(7) 0.3477(4) 0.0585(3) Uani 1 1 d G . A .
H13 H 0.2340 0.6846 0.4042 0.070 Uiso 1 1 calc R . . .
C12 C 0.1488(7) 0.7196(8) 0.3198(5) 0.0585(3) Uani 1 1 d G . A .
H12 H 0.0860 0.7042 0.3576 0.070 Uiso 1 1 calc R . . .
C11 C 0.1540(7) 0.7543(8) 0.2354(5) 0.0585(3) Uani 1 1 d G . A .
H11 H 0.0948 0.7622 0.2167 0.070 Uiso 1 1 calc R . . .
C10 C 0.2479(8) 0.7774(8) 0.1788(4) 0.0585(3) Uani 1 1 d G . A .
H10 H 0.2514 0.8006 0.1223 0.070 Uiso 1 1 calc R . . .
C9 C 0.3365(7) 0.7656(8) 0.2067(5) 0.0585(3) Uani 1 1 d DG . A .
N1 N 0.4909(19) 1.1398(14) 0.3227(14) 0.123(7) Uani 1 1 d . . . .
N2 N 0.6874(15) 1.0855(13) 0.0752(13) 0.101(6) Uani 1 1 d . . . .
N3 N 0.8522(16) 0.4143(12) 0.4239(13) 0.101(6) Uani 1 1 d . . . .
N4 N 0.9530(17) 0.3613(13) 0.1742(14) 0.131(8) Uani 1 1 d . . . .
S5A S 0.4665(6) 0.7762(6) 0.1537(5) 0.0585(3) Uani 0.574(11) 1 d D P A 1
O1A O 0.4071(16) 0.7096(17) 0.3296(11) 0.0585(3) Uani 0.574(11) 1 d D P A 1
S5B S 0.3981(9) 0.7260(9) 0.3506(6) 0.0585(3) Uani 0.426(11) 1 d D P A 2
O1B O 0.4283(19) 0.7894(19) 0.1876(16) 0.0585(3) Uani 0.426(11) 1 d D P A 2
S1 S 0.4939(4) 0.8873(3) 0.3313(3) 0.0734(12) Uani 1 1 d . . . .
S2 S 0.6615(4) 0.8424(3) 0.1411(3) 0.0709(12) Uani 1 1 d . . . .
S3 S 0.6446(4) 0.6589(3) 0.3580(3) 0.0712(12) Uani 1 1 d . . . .
S4 S 0.7121(4) 0.6137(3) 0.1682(3) 0.0715(12) Uani 1 1 d . . . .
W1 W 0.56061(6) 0.75015(5) 0.24990(4) 0.0585(3) Uani 1 1 d D . . .
C39 C 0.7360(14) 0.2407(13) 0.3403(11) 0.065(4) Uani 1 1 d . . . .
C40 C 0.6932(14) 0.3122(13) 0.2777(12) 0.071(5) Uani 1 1 d . . . .
H40 H 0.7285 0.2983 0.2201 0.086 Uiso 1 1 calc R . . .
C41 C 0.5996(15) 0.4024(14) 0.3014(15) 0.083(6) Uani 1 1 d . . . .
H41 H 0.5700 0.4482 0.2604 0.099 Uiso 1 1 calc R . . .
C42 C 0.5507(17) 0.4240(16) 0.3858(16) 0.090(6) Uani 1 1 d . . . .
H42 H 0.4868 0.4846 0.4013 0.108 Uiso 1 1 calc R . . .
C43 C 0.592(2) 0.3609(18) 0.4469(15) 0.095(6) Uani 1 1 d . . . .
H43 H 0.5594 0.3787 0.5033 0.115 Uiso 1 1 calc R . . .
C44 C 0.6847(19) 0.2669(16) 0.4239(12) 0.087(6) Uani 1 1 d . . . .
H44 H 0.7120 0.2216 0.4661 0.104 Uiso 1 1 calc R . . .
C45 C 0.9598(14) 0.0939(12) 0.3597(9) 0.056(4) Uani 1 1 d . . . .
C46 C 0.9662(16) 0.1693(14) 0.3877(11) 0.070(5) Uani 1 1 d . . . .
H46 H 0.9112 0.2349 0.3850 0.085 Uiso 1 1 calc R . . .
C47 C 1.0519(19) 0.1491(15) 0.4194(12) 0.083(5) Uani 1 1 d . . . .
H47 H 1.0543 0.2008 0.4389 0.100 Uiso 1 1 calc R . . .
C48 C 1.1364(18) 0.051(2) 0.4231(14) 0.096(7) Uani 1 1 d . . . .
H48 H 1.1961 0.0375 0.4438 0.115 Uiso 1 1 calc R . . .
C49 C 1.1290(16) -0.0225(15) 0.3954(11) 0.079(5) Uani 1 1 d . . . .
H49 H 1.1843 -0.0880 0.3978 0.094 Uiso 1 1 calc R . . .
C50 C 1.0421(15) -0.0035(14) 0.3640(11) 0.074(5) Uani 1 1 d . . . .
H50 H 1.0385 -0.0555 0.3458 0.089 Uiso 1 1 calc R . . .
C51 C 0.7926(18) 0.0282(15) 0.3499(13) 0.090(2) Uani 1 1 d . . . .
C52 C 0.7003(17) 0.0350(15) 0.4255(13) 0.090(2) Uani 1 1 d . . . .
H52 H 0.6619 0.0925 0.4556 0.108 Uiso 1 1 calc R . . .
C53 C 0.6657(17) -0.0417(14) 0.4559(14) 0.090(2) Uani 1 1 d . . . .
H53 H 0.6064 -0.0379 0.5087 0.108 Uiso 1 1 calc R . . .
C54 C 0.7145(17) -0.1236(15) 0.4117(13) 0.090(2) Uani 1 1 d . . . .
H54 H 0.6882 -0.1750 0.4336 0.108 Uiso 1 1 calc R . . .
C55 C 0.8016(17) -0.1308(15) 0.3356(13) 0.090(2) Uani 1 1 d . . . .
H55 H 0.8326 -0.1868 0.3049 0.108 Uiso 1 1 calc R . . .
C56 C 0.8481(17) -0.0561(14) 0.3005(13) 0.090(2) Uani 1 1 d . . . .
H56 H 0.9101 -0.0621 0.2490 0.108 Uiso 1 1 calc R . . .
C57 C 0.9230(13) 0.1199(12) 0.1964(9) 0.058(4) Uani 1 1 d . . . .
C58 C 0.8690(14) 0.1155(12) 0.1441(11) 0.069(5) Uani 1 1 d . . . .
H58 H 0.7958 0.1127 0.1677 0.083 Uiso 1 1 calc R . . .
C59 C 0.9264(18) 0.1154(16) 0.0558(12) 0.095(6) Uani 1 1 d . . . .
H59 H 0.8909 0.1130 0.0201 0.114 Uiso 1 1 calc R . . .
C60 C 1.0359(17) 0.1190(14) 0.0202(12) 0.082(5) Uani 1 1 d . . . .
H60 H 1.0742 0.1180 -0.0390 0.099 Uiso 1 1 calc R . . .
C61 C 1.0862(15) 0.1238(13) 0.0722(11) 0.076(5) Uani 1 1 d . . . .
H61 H 1.1598 0.1257 0.0482 0.091 Uiso 1 1 calc R . . .
C62 C 1.0318(14) 0.1260(13) 0.1594(10) 0.067(4) Uani 1 1 d . . . .
H62 H 1.0671 0.1316 0.1938 0.080 Uiso 1 1 calc R . . .
P2 P 0.8523(4) 0.1223(3) 0.3103(3) 0.0606(11) Uani 1 1 d . . . .
C15 C 0.2400(14) 1.3792(11) 0.3032(10) 0.059(4) Uani 1 1 d . . . .
C16 C 0.1290(15) 1.3848(12) 0.3560(11) 0.071(5) Uani 1 1 d . . . .
H16 H 0.0765 1.3879 0.3323 0.086 Uiso 1 1 calc R . . .
C17 C 0.0975(16) 1.3859(14) 0.4430(12) 0.078(5) Uani 1 1 d . . . .
H17 H 0.0226 1.3903 0.4774 0.094 Uiso 1 1 calc R . . .
C18 C 0.1705(17) 1.3808(13) 0.4812(12) 0.078(5) Uani 1 1 d . . . .
H18 H 0.1472 1.3803 0.5406 0.093 Uiso 1 1 calc R . . .
C19 C 0.2796(17) 1.3763(14) 0.4295(13) 0.079(5) Uani 1 1 d . . . .
H19 H 0.3309 1.3727 0.4545 0.095 Uiso 1 1 calc R . . .
C20 C 0.3154(14) 1.3771(12) 0.3408(12) 0.070(5) Uani 1 1 d . . . .
H20 H 0.3890 1.3761 0.3068 0.084 Uiso 1 1 calc R . . .
C21 C 0.4143(13) 1.4060(13) 0.1404(10) 0.063(4) Uani 1 1 d . . . .
C22 C 0.3995(17) 1.5049(15) 0.1379(12) 0.082(5) Uani 1 1 d . . . .
H22 H 0.3257 1.5560 0.1578 0.098 Uiso 1 1 calc R . . .
C23 C 0.5022(18) 1.5236(16) 0.1036(11) 0.082(5) Uani 1 1 d . . . .
H23 H 0.4978 1.5883 0.0993 0.098 Uiso 1 1 calc R . . .
C24 C 0.6060(15) 1.4464(18) 0.0774(12) 0.084(6) Uani 1 1 d . . . .
H24 H 0.6726 1.4602 0.0556 0.101 Uiso 1 1 calc R . . .
C25 C 0.6218(17) 1.3493(16) 0.0802(11) 0.084(6) Uani 1 1 d . . . .
H25 H 0.6963 1.2989 0.0607 0.100 Uiso 1 1 calc R . . .
C26 C 0.5249(15) 1.3288(13) 0.1127(10) 0.070(5) Uani 1 1 d . . . .
H26 H 0.5322 1.2631 0.1164 0.084 Uiso 1 1 calc R . . .
C27 C 0.1729(17) 1.4720(15) 0.1514(14) 0.092(3) Uani 1 1 d . . . .
C28 C 0.0942(17) 1.5551(15) 0.1948(14) 0.092(3) Uani 1 1 d . . . .
H28 H 0.0997 1.5620 0.2456 0.110 Uiso 1 1 calc R . . .
C29 C 0.0032(17) 1.6325(15) 0.1654(14) 0.092(3) Uani 1 1 d . . . .
H29 H -0.0534 1.6869 0.1976 0.110 Uiso 1 1 calc R . . .
C30 C 0.0034(17) 1.6225(15) 0.0875(13) 0.092(3) Uani 1 1 d . . . .
H30 H -0.0497 1.6744 0.0637 0.110 Uiso 1 1 calc R . . .
C31 C 0.0780(17) 1.5401(15) 0.0445(14) 0.092(3) Uani 1 1 d . . . .
H31 H 0.0732 1.5343 -0.0070 0.110 Uiso 1 1 calc R . . .
C32 C 0.1604(17) 1.4649(15) 0.0752(14) 0.092(3) Uani 1 1 d . . . .
H32 H 0.2097 1.4073 0.0453 0.110 Uiso 1 1 calc R . . .
C33 C 0.3169(13) 1.2574(12) 0.1590(10) 0.063(4) Uani 1 1 d . . . .
C34 C 0.3741(16) 1.2341(14) 0.0750(12) 0.081(5) Uani 1 1 d . . . .
H34 H 0.3982 1.2792 0.0324 0.098 Uiso 1 1 calc R . . .
C35 C 0.3952(16) 1.1394(16) 0.0556(13) 0.081(5) Uani 1 1 d . . . .
H35 H 0.4349 1.1217 -0.0010 0.097 Uiso 1 1 calc R . . .
C36 C 0.3603(18) 1.0742(14) 0.1154(15) 0.085(6) Uani 1 1 d . . . .
H36 H 0.3742 1.0130 0.0998 0.102 Uiso 1 1 calc R . . .
C37 C 0.3040(17) 1.0965(15) 0.1999(14) 0.087(6) Uani 1 1 d . . . .
H37 H 0.2814 1.0501 0.2416 0.105 Uiso 1 1 calc R . . .
C38 C 0.2814(14) 1.1872(12) 0.2225(10) 0.065(4) Uani 1 1 d . . . .
H38 H 0.2427 1.2029 0.2796 0.078 Uiso 1 1 calc R . . .
P1 P 0.2854(4) 1.3778(3) 0.1890(3) 0.0610(11) Uani 1 1 d . . . .

loop_
_atom_site_aniso_label
_atom_site_aniso_U_11
_atom_site_aniso_U_22
_atom_site_aniso_U_33
_atom_site_aniso_U_23
_atom_site_aniso_U_13
_atom_site_aniso_U_12
C1 0.072(11) 0.064(11) 0.079(12) -0.009(9) -0.046(10) -0.023(9)
C2 0.116(17) 0.068(13) 0.088(14) -0.013(11) -0.037(12) -0.035(12)
C3 0.060(10) 0.066(11) 0.066(11) -0.010(9) -0.028(9) -0.026(9)
C4 0.067(12) 0.060(11) 0.088(14) -0.004(10) -0.027(10) -0.026(10)
C5 0.043(9) 0.060(11) 0.083(13) 0.000(10) -0.011(9) -0.025(8)
C6 0.058(11) 0.062(12) 0.110(16) -0.008(11) -0.028(11) -0.032(10)
C7 0.061(11) 0.067(12) 0.090(14) -0.010(10) 0.005(10) -0.037(10)
C8 0.045(10) 0.064(12) 0.122(17) -0.027(12) 0.000(10) -0.010(9)
C14 0.0558(4) 0.0705(5) 0.0500(4) -0.0093(3) -0.0106(3) -0.0297(3)
C13 0.0558(4) 0.0705(5) 0.0500(4) -0.0093(3) -0.0106(3) -0.0297(3)
C12 0.0558(4) 0.0705(5) 0.0500(4) -0.0093(3) -0.0106(3) -0.0297(3)
C11 0.0558(4) 0.0705(5) 0.0500(4) -0.0093(3) -0.0106(3) -0.0297(3)
C10 0.0558(4) 0.0705(5) 0.0500(4) -0.0093(3) -0.0106(3) -0.0297(3)
C9 0.0558(4) 0.0705(5) 0.0500(4) -0.0093(3) -0.0106(3) -0.0297(3)
N1 0.165(19) 0.071(12) 0.146(18) -0.013(12) -0.082(16) -0.029(12)
N2 0.084(12) 0.094(13) 0.123(15) 0.007(11) -0.019(11) -0.055(11)
N3 0.111(14) 0.070(11) 0.140(17) 0.018(11) -0.076(13) -0.034(10)
N4 0.113(15) 0.066(12) 0.146(18) -0.032(12) 0.016(13) -0.019(11)
S5A 0.0558(4) 0.0705(5) 0.0500(4) -0.0093(3) -0.0106(3) -0.0297(3)
O1A 0.0558(4) 0.0705(5) 0.0500(4) -0.0093(3) -0.0106(3) -0.0297(3)
S5B 0.0558(4) 0.0705(5) 0.0500(4) -0.0093(3) -0.0106(3) -0.0297(3)
O1B 0.0558(4) 0.0705(5) 0.0500(4) -0.0093(3) -0.0106(3) -0.0297(3)
S1 0.072(3) 0.079(3) 0.063(3) -0.013(2) -0.022(2) -0.021(2)
S2 0.069(3) 0.075(3) 0.072(3) -0.018(2) -0.007(2) -0.041(2)
S3 0.061(3) 0.079(3) 0.068(3) -0.017(2) -0.020(2) -0.020(2)
S4 0.074(3) 0.079(3) 0.062(3) -0.019(2) -0.006(2) -0.039(2)
W1 0.0558(4) 0.0705(5) 0.0500(4) -0.0093(3) -0.0106(3) -0.0297(3)
C39 0.066(11) 0.069(11) 0.067(11) -0.016(9) -0.013(9) -0.034(9)
C40 0.050(10) 0.077(12) 0.087(13) -0.025(11) -0.010(9) -0.026(10)
C41 0.056(11) 0.067(12) 0.122(18) -0.005(12) -0.042(12) -0.013(10)
C42 0.062(12) 0.083(15) 0.104(17) -0.047(14) 0.002(12) -0.019(11)
C43 0.107(17) 0.100(17) 0.084(16) -0.029(14) 0.000(13) -0.062(15)
C44 0.116(17) 0.099(16) 0.064(12) -0.003(11) -0.028(12) -0.062(14)
C45 0.064(10) 0.062(11) 0.043(9) 0.006(7) -0.021(8) -0.028(9)
C46 0.089(13) 0.081(12) 0.070(11) 0.018(9) -0.046(10) -0.052(11)
C47 0.103(15) 0.081(14) 0.087(14) 0.007(11) -0.030(12) -0.062(13)
C48 0.078(14) 0.14(2) 0.103(16) 0.001(14) -0.050(12) -0.060(15)
C49 0.073(12) 0.099(15) 0.065(12) 0.016(10) -0.024(10) -0.044(11)
C50 0.072(12) 0.076(13) 0.066(11) 0.004(9) -0.013(10) -0.037(11)
C51 0.089(6) 0.089(6) 0.097(7) 0.002(5) -0.025(5) -0.050(5)
C52 0.089(6) 0.089(6) 0.097(7) 0.002(5) -0.025(5) -0.050(5)
C53 0.089(6) 0.089(6) 0.097(7) 0.002(5) -0.025(5) -0.050(5)
C54 0.089(6) 0.089(6) 0.097(7) 0.002(5) -0.025(5) -0.050(5)
C55 0.089(6) 0.089(6) 0.097(7) 0.002(5) -0.025(5) -0.050(5)
C56 0.089(6) 0.089(6) 0.097(7) 0.002(5) -0.025(5) -0.050(5)
C57 0.047(9) 0.079(11) 0.047(9) -0.008(8) -0.009(7) -0.029(8)
C58 0.048(10) 0.081(12) 0.072(12) -0.023(9) 0.003(8) -0.032(9)
C59 0.076(14) 0.129(18) 0.071(13) -0.046(12) -0.012(11) -0.026(12)
C60 0.076(13) 0.095(14) 0.057(11) -0.012(10) -0.008(10) -0.028(11)
C61 0.053(10) 0.090(14) 0.064(12) -0.017(10) -0.010(9) -0.014(9)
C62 0.070(11) 0.089(13) 0.054(10) -0.004(9) -0.021(9) -0.042(10)
P2 0.059(3) 0.067(3) 0.059(3) -0.001(2) -0.017(2) -0.032(2)
C15 0.059(10) 0.055(10) 0.067(10) -0.009(8) -0.017(9) -0.027(8)
C16 0.073(12) 0.077(12) 0.069(12) -0.023(9) -0.020(10) -0.028(10)
C17 0.065(11) 0.102(14) 0.066(12) -0.025(10) -0.003(9) -0.040(11)
C18 0.090(14) 0.082(13) 0.070(12) -0.017(10) -0.022(11) -0.041(11)
C19 0.073(13) 0.098(14) 0.080(14) -0.021(11) -0.032(11) -0.033(11)
C20 0.050(10) 0.070(11) 0.091(14) -0.012(10) -0.018(9) -0.028(9)
C21 0.046(9) 0.070(12) 0.067(11) -0.007(9) -0.014(8) -0.021(9)
C22 0.076(13) 0.080(14) 0.087(14) 0.000(10) -0.017(11) -0.041(11)
C23 0.087(15) 0.097(15) 0.065(12) 0.019(10) -0.024(11) -0.054(13)
C24 0.046(11) 0.126(18) 0.074(13) 0.010(12) -0.008(9) -0.049(12)
C25 0.083(14) 0.089(15) 0.068(12) 0.012(10) -0.005(10) -0.051(12)
C26 0.070(12) 0.069(11) 0.065(11) 0.010(9) -0.016(9) -0.037(10)
C27 0.080(6) 0.095(7) 0.104(7) 0.000(5) -0.045(5) -0.029(5)
C28 0.080(6) 0.095(7) 0.104(7) 0.000(5) -0.045(5) -0.029(5)
C29 0.080(6) 0.095(7) 0.104(7) 0.000(5) -0.045(5) -0.029(5)
C30 0.080(6) 0.095(7) 0.104(7) 0.000(5) -0.045(5) -0.029(5)
C31 0.080(6) 0.095(7) 0.104(7) 0.000(5) -0.045(5) -0.029(5)
C32 0.080(6) 0.095(7) 0.104(7) 0.000(5) -0.045(5) -0.029(5)
C33 0.055(10) 0.075(11) 0.055(10) -0.019(9) -0.019(8) -0.014(9)
C34 0.091(14) 0.093(14) 0.068(12) -0.019(10) -0.015(10) -0.048(11)
C35 0.084(13) 0.096(15) 0.069(13) -0.030(11) -0.030(10) -0.025(12)
C36 0.101(15) 0.066(13) 0.100(17) -0.017(12) -0.041(13) -0.033(12)
C37 0.101(15) 0.082(14) 0.089(15) -0.013(12) -0.038(13) -0.037(12)
C38 0.071(11) 0.068(11) 0.051(10) -0.003(9) -0.014(8) -0.029(9)
P1 0.056(3) 0.064(3) 0.064(3) -0.005(2) -0.020(2) -0.024(2)

loop_
_atom_type_symbol
_atom_type_description
_atom_type_scat_dispersion_real
_atom_type_scat_dispersion_imag
_atom_type_scat_source
C C 0.0033 0.0016 'International Tables Vol C Tables 4.2.6.8 and 6.1.1.4'
H H 0.0000 0.0000 'International Tables Vol C Tables 4.2.6.8 and 6.1.1.4'
N N 0.0061 0.0033 'International Tables Vol C Tables 4.2.6.8 and 6.1.1.4'
O O 0.0106 0.0060 'International Tables Vol C Tables 4.2.6.8 and 6.1.1.4'
P P 0.1023 0.0942 'International Tables Vol C Tables 4.2.6.8 and 6.1.1.4'
S S 0.1246 0.1234 'International Tables Vol C Tables 4.2.6.8 and 6.1.1.4'
W W -0.8490 6.8722 'International Tables Vol C Tables 4.2.6.8 and 6.1.1.4'

loop_
_geom_angle_atom_site_label_1
_geom_angle_atom_site_label_2
_geom_angle_atom_site_label_3
_geom_angle
C2 C1 S1 117.3(15)
C3 C1 C2 123.7(17)
C3 C1 S1 118.9(13)
N1 C2 C1 177(3)
C1 C3 C4 119.7(15)
C1 C3 S2 123.3(13)
C4 C3 S2 117.0(13)
N2 C4 C3 175(2)
C6 C5 C7 119.4(16)
C6 C5 S3 121.4(15)
C7 C5 S3 119.3(14)
N3 C6 C5 176(2)
C5 C7 C8 119.7(18)
C5 C7 S4 120.7(13)
C8 C7 S4 119.6(16)
N4 C8 C7 176(2)
C13 C14 C9 120.0
C13 C14 S5B 103.9(6)
C9 C14 S5B 135.1(7)
O1A C14 C13 109.7(10)
O1A C14 C9 130.2(10)
C14 C13 H13 120.0
C14 C13 C12 120.0
C12 C13 H13 120.0
C13 C12 H12 120.0
C11 C12 C13 120.0
C11 C12 H12 120.0
C12 C11 H11 120.0
C12 C11 C10 120.0
C10 C11 H11 120.0
C11 C10 H10 120.0
C9 C10 C11 120.0
C9 C10 H10 120.0
C14 C9 S5A 107.7(6)
C10 C9 C14 120.0
C10 C9 S5A 132.0(6)
O1B C9 C14 94.8(11)
O1B C9 C10 144.2(11)
C9 S5A W1 110.0(4)
C14 O1A W1 114.7(11)
C14 S5B W1 101.3(5)
C9 O1B W1 133.9(15)
C1 S1 W1 107.6(6)
C3 S2 W1 107.0(6)
C5 S3 W1 109.0(7)
C7 S4 W1 107.6(6)
S5A W1 S1 116.4(2)
S5A W1 S2 83.9(2)
S5A W1 S3 155.2(2)
S5A W1 S4 85.6(2)
O1A W1 S5A 76.3(4)
O1A W1 S1 93.7(5)
O1A W1 S2 155.9(5)
O1A W1 S3 86.9(5)
O1A W1 S4 109.4(6)
S5B W1 S1 83.6(3)
S5B W1 S2 155.3(3)
S5B W1 S3 82.3(3)
S5B W1 S4 118.0(3)
O1B W1 S5B 70.8(6)
O1B W1 S1 106.2(7)
O1B W1 S2 93.5(6)
O1B W1 S3 150.3(6)
O1B W1 S4 98.4(7)
S1 W1 S2 82.75(16)
S3 W1 S1 82.39(16)
S3 W1 S2 116.06(16)
S4 W1 S1 151.80(16)
S4 W1 S2 82.28(15)
S4 W1 S3 82.94(16)
C40 C39 P2 120.5(13)
C44 C39 C40 117.6(17)
C44 C39 P2 122.0(16)
C39 C40 H40 119.8
C41 C40 C39 120.5(18)
C41 C40 H40 119.8
C40 C41 H41 120.2
C42 C41 C40 119.5(19)
C42 C41 H41 120.2
C41 C42 H42 118.9
C43 C42 C41 122.3(19)
C43 C42 H42 118.9
C42 C43 H43 120.7
C42 C43 C44 119(2)
C44 C43 H43 120.7
C39 C44 C43 121.4(19)
C39 C44 H44 119.3
C43 C44 H44 119.3
C46 C45 C50 119.2(15)
C46 C45 P2 120.5(13)
C50 C45 P2 120.1(13)
C45 C46 H46 119.7
C47 C46 C45 120.7(17)
C47 C46 H46 119.7
C46 C47 H47 119.6
C46 C47 C48 120.7(17)
C48 C47 H47 119.6
C47 C48 H48 121.0
C49 C48 C47 118.0(17)
C49 C48 H48 121.0
C48 C49 H49 119.0
C48 C49 C50 121.9(19)
C50 C49 H49 119.0
C45 C50 H50 120.3
C49 C50 C45 119.4(17)
C49 C50 H50 120.3
C52 C51 C56 121.0(18)
C52 C51 P2 122.5(16)
C56 C51 P2 116.4(15)
C51 C52 H52 120.0
C53 C52 C51 120(2)
C53 C52 H52 120.0
C52 C53 H53 119.1
C54 C53 C52 122(2)
C54 C53 H53 119.1
C53 C54 H54 120.1
C53 C54 C55 120(2)
C55 C54 H54 120.1
C54 C55 H55 118.8
C54 C55 C56 122(2)
C56 C55 H55 118.8
C51 C56 C55 114.9(19)
C51 C56 H56 122.6
C55 C56 H56 122.6
C58 C57 C62 119.7(14)
C58 C57 P2 120.8(12)
C62 C57 P2 119.5(12)
C57 C58 H58 120.6
C59 C58 C57 118.7(15)
C59 C58 H58 120.6
C58 C59 H59 119.5
C60 C59 C58 121.0(18)
C60 C59 H59 119.5
C59 C60 H60 120.4
C61 C60 C59 119.2(18)
C61 C60 H60 120.4
C60 C61 H61 119.1
C60 C61 C62 121.8(17)
C62 C61 H61 119.1
C57 C62 H62 120.2
C61 C62 C57 119.6(15)
C61 C62 H62 120.2
C39 P2 C45 109.9(8)
C39 P2 C51 108.0(9)
C39 P2 C57 111.9(8)
C51 P2 C45 108.4(8)
C57 P2 C45 108.7(7)
C57 P2 C51 110.0(9)
C16 C15 C20 118.6(16)
C16 C15 P1 121.2(12)
C20 C15 P1 120.1(13)
C15 C16 H16 120.3
C17 C16 C15 119.5(16)
C17 C16 H16 120.3
C16 C17 H17 118.5
C18 C17 C16 122.9(18)
C18 C17 H17 118.5
C17 C18 H18 121.1
C17 C18 C19 117.9(18)
C19 C18 H18 121.1
C18 C19 H19 119.1
C18 C19 C20 121.7(17)
C20 C19 H19 119.1
C15 C20 H20 120.3
C19 C20 C15 119.3(16)
C19 C20 H20 120.3
C22 C21 C26 121.8(15)
C22 C21 P1 118.0(13)
C26 C21 P1 120.0(13)
C21 C22 H22 121.7
C21 C22 C23 116.7(18)
C23 C22 H22 121.7
C22 C23 H23 120.6
C24 C23 C22 118.8(18)
C24 C23 H23 120.6
C23 C24 H24 117.4
C23 C24 C25 125.2(17)
C25 C24 H24 117.4
C24 C25 H25 121.2
C26 C25 C24 117.5(18)
C26 C25 H25 121.2
C21 C26 H26 120.0
C25 C26 C21 120.0(17)
C25 C26 H26 120.0
C28 C27 C32 116.5(18)
C28 C27 P1 121.6(16)
C32 C27 P1 121.9(17)
C27 C28 H28 118.7
C27 C28 C29 123(2)
C29 C28 H28 118.7
C28 C29 H29 121.7
C30 C29 C28 117(2)
C30 C29 H29 121.7
C29 C30 H30 119.1
C31 C30 C29 122(2)
C31 C30 H30 119.1
C30 C31 H31 119.6
C30 C31 C32 121(2)
C32 C31 H31 119.6
C27 C32 H32 119.3
C31 C32 C27 121(2)
C31 C32 H32 119.3
C34 C33 C38 120.0(16)
C34 C33 P1 120.2(14)
C38 C33 P1 119.8(12)
C33 C34 H34 121.3
C33 C34 C35 117.5(18)
C35 C34 H34 121.3
C34 C35 H35 118.9
C36 C35 C34 122.3(18)
C36 C35 H35 118.9
C35 C36 H36 119.7
C35 C36 C37 120.6(18)
C37 C36 H36 119.7
C36 C37 H37 120.1
C38 C37 C36 119.7(19)
C38 C37 H37 120.1
C33 C38 H38 120.0
C37 C38 C33 120.0(16)
C37 C38 H38 120.0
C15 P1 C21 108.4(7)
C15 P1 C33 111.2(7)
C27 P1 C15 109.4(9)
C27 P1 C21 108.5(9)
C27 P1 C33 109.0(9)
C33 P1 C21 110.3(8)

loop_
_geom_bond_atom_site_label_1
_geom_bond_atom_site_label_2
_geom_bond_distance
C1 C2 1.40(2)
C1 C3 1.35(2)
C1 S1 1.764(18)
C2 N1 1.15(2)
C3 C4 1.47(2)
C3 S2 1.715(16)
C4 N2 1.11(2)
C5 C6 1.39(2)
C5 C7 1.40(2)
C5 S3 1.724(17)
C6 N3 1.17(2)
C7 C8 1.44(2)
C7 S4 1.75(2)
C8 N4 1.13(2)
C14 C13 1.3900
C14 C9 1.3900
C14 O1A 1.317(18)
C14 S5B 1.579(9)
C13 H13 0.9300
C13 C12 1.3900
C12 H12 0.9300
C12 C11 1.3900
C11 H11 0.9300
C11 C10 1.3900
C10 H10 0.9300
C10 C9 1.3900
C9 S5A 1.696(8)
C9 O1B 1.347(18)
S5A W1 2.320(7)
O1A W1 2.249(17)
S5B W1 2.314(10)
O1B W1 2.229(18)
S1 W1 2.371(5)
S2 W1 2.383(4)
S3 W1 2.369(5)
S4 W1 2.369(4)
C39 C40 1.42(2)
C39 C44 1.37(2)
C39 P2 1.775(17)
C40 H40 0.9300
C40 C41 1.38(2)
C41 H41 0.9300
C41 C42 1.37(3)
C42 H42 0.9300
C42 C43 1.34(3)
C43 H43 0.9300
C43 C44 1.41(3)
C44 H44 0.9300
C45 C46 1.37(2)
C45 C50 1.38(2)
C45 P2 1.808(15)
C46 H46 0.9300
C46 C47 1.36(2)
C47 H47 0.9300
C47 C48 1.40(3)
C48 H48 0.9300
C48 C49 1.36(3)
C49 H49 0.9300
C49 C50 1.37(2)
C50 H50 0.9300
C51 C52 1.38(3)
C51 C56 1.42(3)
C51 P2 1.801(19)
C52 H52 0.9300
C52 C53 1.35(2)
C53 H53 0.9300
C53 C54 1.35(3)
C54 H54 0.9300
C54 C55 1.35(3)
C55 H55 0.9300
C55 C56 1.42(2)
C56 H56 0.9300
C57 C58 1.39(2)
C57 C62 1.39(2)
C57 P2 1.787(15)
C58 H58 0.9300
C58 C59 1.39(2)
C59 H59 0.9300
C59 C60 1.39(2)
C60 H60 0.9300
C60 C61 1.35(2)
C61 H61 0.9300
C61 C62 1.37(2)
C62 H62 0.9300
C15 C16 1.39(2)
C15 C20 1.39(2)
C15 P1 1.791(16)
C16 H16 0.9300
C16 C17 1.37(2)
C17 H17 0.9300
C17 C18 1.35(2)
C18 H18 0.9300
C18 C19 1.37(2)
C19 H19 0.9300
C19 C20 1.39(2)
C20 H20 0.9300
C21 C22 1.39(2)
C21 C26 1.39(2)
C21 P1 1.811(16)
C22 H22 0.9300
C22 C23 1.41(2)
C23 H23 0.9300
C23 C24 1.34(3)
C24 H24 0.9300
C24 C25 1.36(2)
C25 H25 0.9300
C25 C26 1.36(2)
C26 H26 0.9300
C27 C28 1.36(3)
C27 C32 1.41(3)
C27 P1 1.770(19)
C28 H28 0.9300
C28 C29 1.43(2)
C29 H29 0.9300
C29 C30 1.37(2)
C30 H30 0.9300
C30 C31 1.34(3)
C31 H31 0.9300
C31 C32 1.36(2)
C32 H32 0.9300
C33 C34 1.37(2)
C33 C38 1.42(2)
C33 P1 1.806(16)
C34 H34 0.9300
C34 C35 1.41(2)
C35 H35 0.9300
C35 C36 1.33(3)
C36 H36 0.9300
C36 C37 1.37(3)
C37 H37 0.9300
C37 C38 1.36(2)
C38 H38 0.9300

loop_
_geom_torsion_atom_site_label_1
_geom_torsion_atom_site_label_2
_geom_torsion_atom_site_label_3
_geom_torsion_atom_site_label_4
_geom_torsion
C1 C3 S2 W1 4.6(15)
C2 C1 C3 C4 -4(2)
C2 C1 C3 S2 176.3(13)
C2 C1 S1 W1 178.6(12)
C3 C1 S1 W1 -5.3(14)
C4 C3 S2 W1 -175.1(11)
C5 C7 S4 W1 -3.9(15)
C6 C5 C7 C8 -3(2)
C6 C5 C7 S4 178.4(12)
C6 C5 S3 W1 -173.8(11)
C7 C5 S3 W1 5.9(14)
C8 C7 S4 W1 177.7(12)
C14 C13 C12 C11 0.0
C14 C9 S5A W1 -7.9(6)
C14 C9 O1B W1 16(2)
C13 C14 C9 C10 0.0
C13 C14 C9 S5A -175.0(7)
C13 C14 C9 O1B 171.1(14)
C13 C14 O1A W1 -176.7(8)
C13 C14 S5B W1 174.9(4)
C13 C12 C11 C10 0.0
C12 C11 C10 C9 0.0
C11 C10 C9 C14 0.0
C11 C10 C9 S5A 173.6(9)
C11 C10 C9 O1B -165(2)
C10 C9 S5A W1 177.8(5)
C10 C9 O1B W1 -177.6(8)
C9 C14 C13 C12 0.0
C9 C14 O1A W1 7(2)
C9 C14 S5B W1 -16.9(11)
S5A C9 O1B W1 -119(5)
O1A C14 C13 C12 -176.9(12)
O1A C14 C9 C10 176.2(16)
O1A C14 C9 S5A 1.1(15)
O1A C14 C9 O1B -12.8(17)
O1A C14 S5B W1 58(5)
S5B C14 C13 C12 170.4(8)
S5B C14 C9 C10 -166.8(11)
S5B C14 C9 S5A 18.2(10)
S5B C14 C9 O1B 4.3(15)
S5B C14 O1A W1 -110(5)
O1B C9 S5A W1 40(3)
S1 C1 C3 C4 -179.8(12)
S1 C1 C3 S2 0.5(19)
S3 C5 C7 C8 177.1(12)
S3 C5 C7 S4 -1.3(19)
C39 C40 C41 C42 2(3)
C40 C39 C44 C43 1(3)
C40 C39 P2 C45 133.6(13)
C40 C39 P2 C51 -108.3(14)
C40 C39 P2 C57 12.9(15)
C40 C41 C42 C43 1(3)
C41 C42 C43 C44 -3(3)
C42 C43 C44 C39 2(3)
C44 C39 C40 C41 -3(2)
C44 C39 P2 C45 -45.9(16)
C44 C39 P2 C51 72.1(16)
C44 C39 P2 C57 -166.7(14)
C45 C46 C47 C48 1(3)
C46 C45 C50 C49 -1(2)
C46 C45 P2 C39 -21.1(15)
C46 C45 P2 C51 -138.9(14)
C46 C45 P2 C57 101.6(14)
C46 C47 C48 C49 -1(3)
C47 C48 C49 C50 0(3)
C48 C49 C50 C45 0(3)
C50 C45 C46 C47 0(2)
C50 C45 P2 C39 163.6(13)
C50 C45 P2 C51 45.8(15)
C50 C45 P2 C57 -73.7(14)
C51 C52 C53 C54 -4(3)
C52 C51 C56 C55 -1(3)
C52 C51 P2 C39 -33(2)
C52 C51 P2 C45 85.6(19)
C52 C51 P2 C57 -155.7(17)
C52 C53 C54 C55 1(3)
C53 C54 C55 C56 2(3)
C54 C55 C56 C51 -2(3)
C56 C51 C52 C53 4(3)
C56 C51 P2 C39 148.6(15)
C56 C51 P2 C45 -92.4(16)
C56 C51 P2 C57 26.3(18)
C57 C58 C59 C60 0(3)
C58 C57 C62 C61 -2(3)
C58 C57 P2 C39 -73.9(15)
C58 C57 P2 C45 164.7(13)
C58 C57 P2 C51 46.1(16)
C58 C59 C60 C61 -1(3)
C59 C60 C61 C62 0(3)
C60 C61 C62 C57 2(3)
C62 C57 C58 C59 1(3)
C62 C57 P2 C39 103.9(14)
C62 C57 P2 C45 -17.6(16)
C62 C57 P2 C51 -136.1(14)
P2 C39 C40 C41 177.2(12)
P2 C39 C44 C43 -179.5(14)
P2 C45 C46 C47 -175.4(13)
P2 C45 C50 C49 174.8(12)
P2 C51 C52 C53 -174.3(15)
P2 C51 C56 C55 177.5(14)
P2 C57 C58 C59 179.0(14)
P2 C57 C62 C61 179.8(13)
C15 C16 C17 C18 -1(3)
C16 C15 C20 C19 3(2)
C16 C15 P1 C21 163.9(13)
C16 C15 P1 C27 45.8(16)
C16 C15 P1 C33 -74.7(15)
C16 C17 C18 C19 1(3)
C17 C18 C19 C20 0(3)
C18 C19 C20 C15 -2(3)
C20 C15 C16 C17 -1(2)
C20 C15 P1 C21 -14.5(15)
C20 C15 P1 C27 -132.7(14)
C20 C15 P1 C33 106.8(13)
C21 C22 C23 C24 -1(3)
C22 C21 C26 C25 -2(3)
C22 C21 P1 C15 -74.2(15)
C22 C21 P1 C27 44.5(16)
C22 C21 P1 C33 163.8(13)
C22 C23 C24 C25 1(3)
C23 C24 C25 C26 0(3)
C24 C25 C26 C21 1(3)
C26 C21 C22 C23 2(3)
C26 C21 P1 C15 101.1(14)
C26 C21 P1 C27 -140.2(15)
C26 C21 P1 C33 -20.8(16)
C27 C28 C29 C30 -4(3)
C28 C27 C32 C31 4(3)
C28 C27 P1 C15 26(2)
C28 C27 P1 C21 -92.1(19)
C28 C27 P1 C33 147.8(17)
C28 C29 C30 C31 6(3)
C29 C30 C31 C32 -3(3)
C30 C31 C32 C27 -2(3)
C32 C27 C28 C29 0(3)
C32 C27 P1 C15 -154.1(17)
C32 C27 P1 C21 87.8(19)
C32 C27 P1 C33 -32(2)
C33 C34 C35 C36 1(3)
C34 C33 C38 C37 0(2)
C34 C33 P1 C15 -167.3(13)
C34 C33 P1 C21 -47.0(16)
C34 C33 P1 C27 72.0(16)
C34 C35 C36 C37 -2(3)
C35 C36 C37 C38 1(3)
C36 C37 C38 C33 -1(3)
C38 C33 C34 C35 0(2)
C38 C33 P1 C15 13.2(15)
C38 C33 P1 C21 133.4(13)
C38 C33 P1 C27 -107.5(14)
P1 C15 C16 C17 -179.9(13)
P1 C15 C20 C19 -178.8(13)
P1 C21 C22 C23 176.9(13)
P1 C21 C26 C25 -176.7(13)
P1 C27 C28 C29 179.5(15)
P1 C27 C32 C31 -176.3(16)
P1 C33 C34 C35 -179.5(13)
P1 C33 C38 C37 179.4(13)
